data_2106047
loop_
_publ_author_name
'Galli, E.'

_publ_section_title
;
 Refinement of the crystal structure of stilbite
;
_journal_name_full 'Acta Crystallographica B (24,1968-38,1982)'
_journal_page_first 833
_journal_page_last 841
_journal_volume 27
_journal_year 1971
_chemical_formula_sum 'Al10.29 Ca4 H58.8 Na1.76 O101.4 Si25.71'
_chemical_name_systematic 'Na1.76 Ca4 (Al10.29 Si25.71 O72) (H2 O)29.4'
_space_group_IT_number 12
_symmetry_space_group_name_Hall '-C 2y'
_symmetry_space_group_name_H-M 'C 1 2/m 1'
_cell_angle_alpha 90
_cell_angle_beta 128
_cell_angle_gamma 90
_cell_formula_units_Z 1
_cell_length_a 13.64
_cell_length_b 18.24
_cell_length_c 11.27
_cell_volume 2209.506
_citation_journal_id_ASTM ACBCAR
_cod_data_source_file Galli_ACBCAR_1971_1751.cif
_cod_data_source_block H58.8Al10.29Ca4Na1.76O101.4Si25.71
_cod_original_cell_volume 2209.507
_cod_original_formula_sum 'H58.8 Al10.29 Ca4 Na1.76 O101.4 Si25.71'
_cod_database_code 2106047

loop_
_symmetry_equiv_pos_as_xyz
x,y,z
-x,y,-z
-x,-y,-z
x,-y,z
x+1/2,y+1/2,z
-x+1/2,y+1/2,-z
-x+1/2,-y+1/2,-z
x+1/2,-y+1/2,z

loop_
_atom_site_label
_atom_site_type_symbol
_atom_site_fract_x
_atom_site_fract_y
_atom_site_fract_z
_atom_site_occupancy
_atom_site_U_iso_or_equiv
O3 O-2 0.0512 0.2661 0.3516 1 0.0
O11 O-2 0.1347 0.0776 0.1067 0.84 0.0
O15 O-2 0.4028 0.5 0.1632 1 0.0
Al3 Al+3 0.1892 0.0893 0.4846 0.3675 0.0
O1 O-2 0.4645 0.2911 0.0842 1 0.0
O6 O-2 0.3001 0.3796 0.3714 1 0.0
O8 O-2 0.3157 0.1119 0.5024 1 0.0
Na1 Na+1 0.5055 0.0659 0.0392 0.22 0.0
O16 O-2 0.1712 0.5 0.104 1 0.0
O10 O-2 0 0.3509 0.5 1 0.0
O5 O-2 0.2935 0.2308 0.3453 1 0.0
Al2 Al+3 0.2653 0.3097 0.2619 0.3675 0.0
O14 O-2 0.5124 0 0.2416 1 0.0
Si4 Si+4 0.1124 0.3166 0.5013 1 0.0
O7 O-2 0.3406 0.3162 0.1914 1 0.0
Si2 Si+4 0.2653 0.3097 0.2619 0.6325 0.0
Al4 Al+3 0 0.261 0 0.3675 0.0
O9 O-2 0.1863 0 0.4876 1 0.0
Si1 Si+4 0.483 0.3042 0.242 0.6325 0.0
O12 O-2 0.3306 0.1258 0.1013 0.91 0.0
Ca1 Ca+2 0.2805 0 0.0949 1 0.0
Al1 Al+3 0.483 0.3042 0.242 0.3675 0.0
O4 O-2 0.0638 0.1199 0.3226 1 0.0
Si5 Si+4 0 0.261 0 0.6325 0.0
O13 O-2 0.3691 0 0.3549 0.85 0.0
O2 O-2 0.1164 0.3162 0.1189 1 0.0
Si3 Si+4 0.1892 0.0893 0.4846 0.6325 0.0
